data_7200642
loop_
_publ_author_name
'Xu, Gang'
'Li, Yan'
'Zhou, Wei-Wei'
'Wang, Guo-Jian'
'Long, Xi-Fa'
'Cai, Li-Zhen'
'Wang, Ming-Sheng'
'Guo, Guo-Cong'
'Huang, Jin-Shun'
'Bator, Grazyna'
'Jakubas, Ryszard'

_publ_section_title
;
 A ferroelectric inorganic--organic hybrid based on NLO-phore
 stilbazolium
;
_journal_issue 15
_journal_name_full 'Journal of Materials Chemistry'
_journal_page_first 2179
_journal_paper_doi 10.1039/b819473d
_journal_volume 19
_journal_year 2009
_chemical_formula_moiety (TAMS)Bi2Cl8
_chemical_formula_sum 'C17 H22 Bi2 Cl8 N2'
_chemical_formula_weight 955.93
_chemical_melting_point ?
_chemical_name_common (TAMS)Bi2Cl8
_chemical_name_systematic (TAMS)Bi2Cl8
_space_group_IT_number 33
_symmetry_cell_setting orthorhombic
_symmetry_space_group_name_Hall 'P 2c -2n'
_symmetry_space_group_name_H-M 'P n a 21'
_atom_sites_solution_hydrogens geom
_atom_sites_solution_primary direct
_atom_sites_solution_secondary difmap
_audit_creation_method SHELXL-97
_cell_angle_alpha 90.00
_cell_angle_beta 90.00
_cell_angle_gamma 90.00
_cell_formula_units_Z 4
_cell_length_a 32.458(4)
_cell_length_b 7.1893(9)
_cell_length_c 11.7654(17)
_cell_measurement_reflns_used 5132
_cell_measurement_temperature 293(2)
_cell_measurement_theta_max 27.4835
_cell_measurement_theta_min 3.0494
_cell_volume 2745.5(6)
_computing_cell_refinement 'CrystalClear (Rigaku Corp., 2002)'
_computing_data_collection 'CrystalClear (Rigaku Corp., 2002)'
_computing_data_reduction 'CrystalClear (Rigaku Corp., 2002)'
_computing_publication_material 'Siemens SHELXTL^TM^ 5'
_computing_structure_refinement 'Siemens SHELXTL^TM^ 5'
_computing_structure_solution 'Siemens SHELXTL^TM^ 5'
_diffrn_ambient_temperature 293(2)
_diffrn_measured_fraction_theta_full 0.993
_diffrn_measured_fraction_theta_max 0.993
_diffrn_measurement_device_type 'Rigaku Mercury CCD '
_diffrn_measurement_method '\w '
_diffrn_radiation_monochromator graphite
_diffrn_radiation_source 'rotating-anode generator'
_diffrn_radiation_type MoK\a
_diffrn_radiation_wavelength 0.71073
_diffrn_reflns_av_R_equivalents 0.0432
_diffrn_reflns_av_sigmaI/netI 0.0410
_diffrn_reflns_limit_h_max 31
_diffrn_reflns_limit_h_min -39
_diffrn_reflns_limit_k_max 8
_diffrn_reflns_limit_k_min -8
_diffrn_reflns_limit_l_max 14
_diffrn_reflns_limit_l_min -13
_diffrn_reflns_number 16529
_diffrn_reflns_theta_full 25.49
_diffrn_reflns_theta_max 25.49
_diffrn_reflns_theta_min 3.05
_exptl_absorpt_coefficient_mu 13.589
_exptl_absorpt_correction_T_max 0.5598
_exptl_absorpt_correction_T_min 0.2903
_exptl_absorpt_correction_type numerical
_exptl_absorpt_process_details 'Sphere (Rigaku CrystalClear)'
_exptl_crystal_colour brown
_exptl_crystal_density_diffrn 2.313
_exptl_crystal_density_meas ?
_exptl_crystal_density_method .
_exptl_crystal_description Prism
_exptl_crystal_F_000 1760
_exptl_crystal_size_max 0.50
_exptl_crystal_size_mid 0.12
_exptl_crystal_size_min 0.12
_refine_diff_density_max 1.789
_refine_diff_density_min -1.549
_refine_diff_density_rms 0.167
_refine_ls_abs_structure_details 'Flack H D (1983), Acta Cryst. A39, 876-881'
_refine_ls_abs_structure_Flack 0.008(15)
_refine_ls_extinction_method none
_refine_ls_goodness_of_fit_ref 1.076
_refine_ls_hydrogen_treatment constr
_refine_ls_matrix_type full
_refine_ls_number_parameters 263
_refine_ls_number_reflns 4999
_refine_ls_number_restraints 1
_refine_ls_restrained_S_all 1.076
_refine_ls_R_factor_all 0.0674
_refine_ls_R_factor_gt 0.0591
_refine_ls_shift/su_max 0.005
_refine_ls_shift/su_mean 0.000
_refine_ls_structure_factor_coef Fsqd
_refine_ls_weighting_details 'calc w=1/[\s^2^(Fo^2^)+(0.0907P)^2^+14.8695P] where P=(Fo^2^+2Fc^2^)/3'
_refine_ls_weighting_scheme calc
_refine_ls_wR_factor_gt 0.1487
_refine_ls_wR_factor_ref 0.1552
_reflns_number_gt 4372
_reflns_number_total 4999
_reflns_threshold_expression >2sigma(I)
_cod_data_source_file b819473d.txt
_cod_data_source_block 33
_cod_depositor_comments
;
The following automatic conversions were performed:
'_exptl_absorpt_correction_type' value 'Numerical' changed to 'numerical'
according to '/home/saulius/struct/CIF-dictionaries/cif_core.dic'
dictionary named 'cif_core.dic' version 2.4.1 from 2010-06-29.

Automatic conversion script
Id: cif_fix_enum 1527 2010-12-29 10:47:43Z saulius 

The following automatic conversions were performed:

'_chemical_melting_point' value 'not measured' was changed to '?' -
the value is undefined or not given.

Automatic conversion script
Id: cif_fix_values 1646 2011-03-28 12:23:43Z adriana 
;
_cod_original_sg_symbol_H-M Pna2(1)
_cod_database_code 7200642

loop_
_symmetry_equiv_pos_as_xyz
'x, y, z'
'-x, -y, z+1/2'
'x+1/2, -y+1/2, z'
'-x+1/2, y+1/2, z+1/2'

loop_
_atom_site_label
_atom_site_type_symbol
_atom_site_fract_x
_atom_site_fract_y
_atom_site_fract_z
_atom_site_U_iso_or_equiv
_atom_site_adp_type
_atom_site_occupancy
_atom_site_symmetry_multiplicity
_atom_site_calc_flag
_atom_site_refinement_flags
_atom_site_disorder_assembly
_atom_site_disorder_group
Bi1 Bi 0.833590(5) 0.33236(2) 0.476279(14) 0.04727(4) Uani 1 1 d . . .
Bi2 Bi 0.899044(5) -0.16826(2) 0.547933(12) 0.04752(4) Uani 1 1 d . . .
Cl1 Cl 0.79785(5) 0.2167(2) 0.29931(12) 0.0728(4) Uani 1 1 d . . .
Cl2 Cl 0.85357(4) 0.65555(17) 0.36584(10) 0.0585(4) Uani 1 1 d . . .
Cl3 Cl 0.76966(4) 0.47176(18) 0.56092(12) 0.0625(4) Uani 1 1 d . . .
Cl4 Cl 0.91098(4) 0.13714(17) 0.41565(12) 0.0652(4) Uani 1 1 d . . .
Cl5 Cl 0.82040(4) 0.02463(18) 0.60566(12) 0.0705(4) Uani 1 1 d . . .
Cl6 Cl 0.93473(6) -0.0559(2) 0.72773(11) 0.0815(5) Uani 1 1 d . . .
Cl7 Cl 0.96659(4) -0.2882(2) 0.46902(15) 0.0788(4) Uani 1 1 d . . .
Cl8 Cl 0.88291(4) -0.49142(19) 0.65591(9) 0.0622(4) Uani 1 1 d . . .
C1 C 1.2347(2) 1.6904(7) 0.3728(6) 0.089(2) Uani 1 1 d . . .
H1A H 1.2228 1.7986 0.4078 0.133 Uiso 1 1 calc R . .
H1B H 1.2315 1.6985 0.2919 0.133 Uiso 1 1 calc R . .
H1C H 1.2634 1.6836 0.3913 0.133 Uiso 1 1 calc R . .
C2 C 1.19756(17) 1.3935(8) 0.3432(4) 0.0629(17) Uani 1 1 d . . .
H2A H 1.1998 1.4145 0.2654 0.075 Uiso 1 1 calc R . .
C3 C 1.17818(17) 1.2332(9) 0.3825(4) 0.0646(16) Uani 1 1 d . . .
H3A H 1.1688 1.1463 0.3300 0.078 Uiso 1 1 calc R . .
C4 C 1.17258(14) 1.1997(7) 0.4951(4) 0.0567(14) Uani 1 1 d . . .
C5 C 1.18804(17) 1.3466(7) 0.5673(5) 0.0760(17) Uani 1 1 d . . .
H5A H 1.1844 1.3360 0.6455 0.091 Uiso 1 1 calc R . .
C6 C 1.20736(16) 1.4976(7) 0.5267(5) 0.0748(17) Uani 1 1 d . . .
H6A H 1.2168 1.5885 0.5765 0.090 Uiso 1 1 calc R . .
C7 C 1.15198(16) 1.0433(8) 0.5437(4) 0.0684(17) Uani 1 1 d . . .
H7A H 1.1513 1.0311 0.6223 0.082 Uiso 1 1 calc R . .
C8 C 1.13387(15) 0.9152(7) 0.4804(4) 0.0613(14) Uani 1 1 d . . .
H8A H 1.1370 0.9302 0.4023 0.074 Uiso 1 1 calc R . .
C9 C 1.10954(15) 0.7525(7) 0.5154(4) 0.0477(13) Uani 1 1 d . . .
C10 C 1.09316(19) 0.6321(8) 0.4337(4) 0.0661(18) Uani 1 1 d . . .
H10A H 1.0993 0.6520 0.3574 0.079 Uiso 1 1 calc R . .
C11 C 1.06785(19) 0.4827(10) 0.4638(5) 0.081(2) Uani 1 1 d . . .
H11A H 1.0563 0.4072 0.4081 0.097 Uiso 1 1 calc R . .
C12 C 1.06055(14) 0.4498(7) 0.5737(4) 0.0552(14) Uani 1 1 d . . .
C13 C 1.07681(16) 0.5585(7) 0.6581(4) 0.0581(16) Uani 1 1 d . . .
H13A H 1.0705 0.5369 0.7340 0.070 Uiso 1 1 calc R . .
C14 C 1.10256(18) 0.6991(9) 0.6273(5) 0.0717(19) Uani 1 1 d . . .
H14A H 1.1163 0.7633 0.6845 0.086 Uiso 1 1 calc R . .
C15 C 1.0541(2) 0.1612(8) 0.6785(6) 0.079(2) Uani 1 1 d . . .
H15A H 1.0663 0.2237 0.7422 0.118 Uiso 1 1 calc R . .
H15B H 1.0753 0.1029 0.6341 0.118 Uiso 1 1 calc R . .
H15C H 1.0352 0.0683 0.7053 0.118 Uiso 1 1 calc R . .
C16 C 0.99662(16) 0.3803(8) 0.6791(7) 0.082(2) Uani 1 1 d . . .
H16A H 1.0079 0.4414 0.7447 0.122 Uiso 1 1 calc R . .
H16B H 0.9784 0.2827 0.7030 0.122 Uiso 1 1 calc R . .
H16C H 0.9816 0.4688 0.6341 0.122 Uiso 1 1 calc R . .
C17 C 1.0131(2) 0.1978(10) 0.5113(6) 0.105(3) Uani 1 1 d . . .
H17A H 1.0342 0.1368 0.4681 0.157 Uiso 1 1 calc R . .
H17B H 0.9988 0.2849 0.4636 0.157 Uiso 1 1 calc R . .
H17C H 0.9940 0.1069 0.5394 0.157 Uiso 1 1 calc R . .
N1 N 1.21298(14) 1.5176(7) 0.4162(4) 0.0685(15) Uani 1 1 d . . .
N2 N 1.03188(13) 0.2971(6) 0.6077(4) 0.0629(14) Uani 1 1 d . . .

loop_
_atom_site_aniso_label
_atom_site_aniso_U_11
_atom_site_aniso_U_22
_atom_site_aniso_U_33
_atom_site_aniso_U_23
_atom_site_aniso_U_13
_atom_site_aniso_U_12
Bi1 0.05237(8) 0.04480(7) 0.04464(8) 0.00767(9) -0.00111(8) 0.00079(7)
Bi2 0.05564(8) 0.04605(8) 0.04087(7) 0.00531(8) -0.00034(8) 0.00575(7)
Cl1 0.0797(8) 0.0876(9) 0.0512(7) -0.0042(7) -0.0061(7) -0.0212(7)
Cl2 0.0751(7) 0.0581(7) 0.0421(6) 0.0116(5) -0.0034(5) -0.0036(6)
Cl3 0.0585(6) 0.0675(7) 0.0615(7) 0.0054(7) 0.0047(6) 0.0036(6)
Cl4 0.0712(7) 0.0571(6) 0.0671(7) 0.0204(6) 0.0151(6) 0.0072(6)
Cl5 0.0830(7) 0.0592(7) 0.0693(7) 0.0238(6) 0.0309(6) 0.0069(6)
Cl6 0.1122(11) 0.0912(10) 0.0410(6) -0.0021(7) -0.0145(7) -0.0245(8)
Cl7 0.0716(7) 0.0898(8) 0.0749(8) 0.0112(8) 0.0130(8) 0.0282(6)
Cl8 0.0790(7) 0.0674(7) 0.0404(5) 0.0166(6) -0.0045(6) 0.0012(7)
C1 0.123(5) 0.060(3) 0.083(4) -0.026(3) 0.013(4) -0.028(3)
C2 0.074(3) 0.081(3) 0.034(2) -0.004(2) 0.001(2) -0.015(3)
C3 0.063(3) 0.091(4) 0.040(2) 0.003(3) -0.015(2) -0.002(3)
C4 0.052(2) 0.069(3) 0.049(2) -0.029(2) -0.016(2) 0.007(2)
C5 0.076(3) 0.098(3) 0.054(3) -0.032(3) -0.005(3) 0.041(3)
C6 0.071(3) 0.068(3) 0.085(3) -0.051(2) 0.005(3) -0.006(3)
C7 0.071(3) 0.094(4) 0.039(2) 0.015(3) -0.019(2) 0.006(3)
C8 0.068(3) 0.066(3) 0.051(2) 0.002(3) 0.023(3) 0.023(2)
C9 0.053(2) 0.061(2) 0.0289(19) -0.002(2) 0.0086(17) 0.001(2)
C10 0.091(4) 0.083(4) 0.024(2) -0.011(2) 0.014(2) -0.010(3)
C11 0.085(3) 0.109(4) 0.049(3) 0.018(3) 0.011(3) 0.013(4)
C12 0.048(2) 0.068(3) 0.050(3) 0.017(2) -0.005(2) 0.004(2)
C13 0.066(3) 0.068(3) 0.040(2) -0.002(2) 0.008(2) 0.001(2)
C14 0.071(3) 0.101(4) 0.043(2) 0.016(3) 0.000(3) 0.001(3)
C15 0.085(4) 0.070(3) 0.080(4) 0.011(3) 0.009(3) 0.028(3)
C16 0.047(3) 0.075(3) 0.122(5) 0.013(4) -0.008(3) 0.018(3)
C17 0.128(5) 0.128(5) 0.059(4) 0.011(4) -0.019(4) -0.054(4)
N1 0.066(3) 0.079(3) 0.061(2) -0.002(3) 0.005(2) 0.001(2)
N2 0.058(2) 0.078(3) 0.053(2) 0.013(2) -0.005(2) 0.001(2)

loop_
_atom_type_symbol
_atom_type_description
_atom_type_scat_dispersion_real
_atom_type_scat_dispersion_imag
_atom_type_scat_source
C C 0.0033 0.0016 'International Tables Vol C Tables 4.2.6.8 and 6.1.1.4'
H H 0.0000 0.0000 'International Tables Vol C Tables 4.2.6.8 and 6.1.1.4'
N N 0.0061 0.0033 'International Tables Vol C Tables 4.2.6.8 and 6.1.1.4'
Cl Cl 0.1484 0.1585 'International Tables Vol C Tables 4.2.6.8 and 6.1.1.4'
Bi Bi -4.1077 10.2566 'International Tables Vol C Tables 4.2.6.8 and 6.1.1.4'

loop_
_geom_angle_atom_site_label_1
_geom_angle_atom_site_label_2
_geom_angle_atom_site_label_3
_geom_angle
_geom_angle_site_symmetry_1
_geom_angle_site_symmetry_3
_geom_angle_publ_flag
Cl3 Bi1 Cl1 94.52(5) . . ?
Cl3 Bi1 Cl5 88.43(4) . . ?
Cl1 Bi1 Cl5 96.98(5) . . ?
Cl3 Bi1 Cl2 92.59(4) . . ?
Cl1 Bi1 Cl2 89.82(4) . . ?
Cl5 Bi1 Cl2 173.03(4) . . ?
Cl3 Bi1 Cl8 89.59(4) . 1_565 ?
Cl1 Bi1 Cl8 170.27(4) . 1_565 ?
Cl5 Bi1 Cl8 91.95(4) . 1_565 ?
Cl2 Bi1 Cl8 81.17(4) . 1_565 ?
Cl3 Bi1 Cl4 170.01(4) . . ?
Cl1 Bi1 Cl4 92.01(5) . . ?
Cl5 Bi1 Cl4 83.28(4) . . ?
Cl2 Bi1 Cl4 94.98(4) . . ?
Cl8 Bi1 Cl4 85.15(4) 1_565 . ?
Cl7 Bi2 Cl6 91.08(6) . . ?
Cl7 Bi2 Cl8 92.72(5) . . ?
Cl6 Bi2 Cl8 88.30(5) . . ?
Cl7 Bi2 Cl4 86.65(5) . . ?
Cl6 Bi2 Cl4 98.89(5) . . ?
Cl8 Bi2 Cl4 172.79(4) . . ?
Cl7 Bi2 Cl2 91.21(5) . 1_545 ?
Cl6 Bi2 Cl2 170.80(4) . 1_545 ?
Cl8 Bi2 Cl2 82.69(4) . 1_545 ?
Cl4 Bi2 Cl2 90.14(4) . 1_545 ?
Cl7 Bi2 Cl5 169.28(5) . . ?
Cl6 Bi2 Cl5 93.01(5) . . ?
Cl8 Bi2 Cl5 97.29(4) . . ?
Cl4 Bi2 Cl5 82.93(4) . . ?
Cl2 Bi2 Cl5 86.30(4) 1_545 . ?
Bi1 Cl2 Bi2 98.10(4) . 1_565 ?
Bi2 Cl4 Bi1 97.11(4) . . ?
Bi1 Cl5 Bi2 96.66(4) . . ?
Bi2 Cl8 Bi1 97.95(4) . 1_545 ?
N1 C1 H1A 109.5 . . ?
N1 C1 H1B 109.5 . . ?
H1A C1 H1B 109.5 . . ?
N1 C1 H1C 109.5 . . ?
H1A C1 H1C 109.5 . . ?
H1B C1 H1C 109.5 . . ?
N1 C2 C3 120.5(5) . . ?
N1 C2 H2A 119.7 . . ?
C3 C2 H2A 119.7 . . ?
C4 C3 C2 122.1(5) . . ?
C4 C3 H3A 119.0 . . ?
C2 C3 H3A 119.0 . . ?
C3 C4 C7 126.4(5) . . ?
C3 C4 C5 113.4(5) . . ?
C7 C4 C5 120.2(5) . . ?
C6 C5 C4 123.0(5) . . ?
C6 C5 H5A 118.5 . . ?
C4 C5 H5A 118.5 . . ?
N1 C6 C5 120.2(5) . . ?
N1 C6 H6A 119.9 . . ?
C5 C6 H6A 119.9 . . ?
C8 C7 C4 122.1(5) . . ?
C8 C7 H7A 119.0 . . ?
C4 C7 H7A 119.0 . . ?
C7 C8 C9 129.4(5) . . ?
C7 C8 H8A 115.3 . . ?
C9 C8 H8A 115.3 . . ?
C14 C9 C10 114.7(5) . . ?
C14 C9 C8 124.9(5) . . ?
C10 C9 C8 120.3(4) . . ?
C11 C10 C9 121.7(5) . . ?
C11 C10 H10A 119.2 . . ?
C9 C10 H10A 119.2 . . ?
C12 C11 C10 119.0(5) . . ?
C12 C11 H11A 120.5 . . ?
C10 C11 H11A 120.5 . . ?
C11 C12 C13 122.2(5) . . ?
C11 C12 N2 119.9(5) . . ?
C13 C12 N2 117.8(4) . . ?
C14 C13 C12 117.9(5) . . ?
C14 C13 H13A 121.1 . . ?
C12 C13 H13A 121.1 . . ?
C13 C14 C9 123.9(5) . . ?
C13 C14 H14A 118.1 . . ?
C9 C14 H14A 118.1 . . ?
N2 C15 H15A 109.5 . . ?
N2 C15 H15B 109.5 . . ?
H15A C15 H15B 109.5 . . ?
N2 C15 H15C 109.5 . . ?
H15A C15 H15C 109.5 . . ?
H15B C15 H15C 109.5 . . ?
N2 C16 H16A 109.5 . . ?
N2 C16 H16B 109.5 . . ?
H16A C16 H16B 109.5 . . ?
N2 C16 H16C 109.5 . . ?
H16A C16 H16C 109.5 . . ?
H16B C16 H16C 109.5 . . ?
N2 C17 H17A 109.5 . . ?
N2 C17 H17B 109.5 . . ?
H17A C17 H17B 109.5 . . ?
N2 C17 H17C 109.5 . . ?
H17A C17 H17C 109.5 . . ?
H17B C17 H17C 109.5 . . ?
C6 N1 C2 120.6(5) . . ?
C6 N1 C1 119.0(5) . . ?
C2 N1 C1 120.3(5) . . ?
C17 N2 C15 108.5(5) . . ?
C17 N2 C12 114.2(4) . . ?
C15 N2 C12 109.5(4) . . ?
C17 N2 C16 107.5(5) . . ?
C15 N2 C16 108.2(5) . . ?
C12 N2 C16 108.9(4) . . ?

loop_
_geom_bond_atom_site_label_1
_geom_bond_atom_site_label_2
_geom_bond_distance
_geom_bond_site_symmetry_2
_geom_bond_publ_flag
Bi1 Cl3 2.5103(13) . ?
Bi1 Cl1 2.5243(15) . ?
Bi1 Cl5 2.7194(14) . ?
Bi1 Cl2 2.7399(13) . ?
Bi1 Cl8 2.9384(13) 1_565 ?
Bi1 Cl4 2.9647(14) . ?
Bi2 Cl7 2.5320(15) . ?
Bi2 Cl6 2.5435(15) . ?
Bi2 Cl8 2.6992(13) . ?
Bi2 Cl4 2.7190(14) . ?
Bi2 Cl2 2.8937(13) 1_545 ?
Bi2 Cl5 2.9834(14) . ?
Cl2 Bi2 2.8937(13) 1_565 ?
Cl8 Bi1 2.9384(13) 1_545 ?
C1 N1 1.517(8) . ?
C1 H1A 0.9600 . ?
C1 H1B 0.9600 . ?
C1 H1C 0.9600 . ?
C2 N1 1.336(7) . ?
C2 C3 1.392(8) . ?
C2 H2A 0.9300 . ?
C3 C4 1.358(7) . ?
C3 H3A 0.9300 . ?
C4 C7 1.428(7) . ?
C4 C5 1.446(7) . ?
C5 C6 1.341(8) . ?
C5 H5A 0.9300 . ?
C6 N1 1.320(7) . ?
C6 H6A 0.9300 . ?
C7 C8 1.322(7) . ?
C7 H7A 0.9300 . ?
C8 C9 1.470(7) . ?
C8 H8A 0.9300 . ?
C9 C14 1.390(7) . ?
C9 C10 1.398(7) . ?
C10 C11 1.398(9) . ?
C10 H10A 0.9300 . ?
C11 C12 1.336(7) . ?
C11 H11A 0.9300 . ?
C12 C13 1.369(7) . ?
C12 N2 1.493(7) . ?
C13 C14 1.361(8) . ?
C13 H13A 0.9300 . ?
C14 H14A 0.9300 . ?
C15 N2 1.474(8) . ?
C15 H15A 0.9600 . ?
C15 H15B 0.9600 . ?
C15 H15C 0.9600 . ?
C16 N2 1.541(8) . ?
C16 H16A 0.9600 . ?
C16 H16B 0.9600 . ?
C16 H16C 0.9600 . ?
C17 N2 1.472(8) . ?
C17 H17A 0.9600 . ?
C17 H17B 0.9600 . ?
C17 H17C 0.9600 . ?
